data_7014156
loop_
_publ_author_name
'Han, Won Seok'
'Lee, Soon W.'

_publ_section_title
;
 Various forms of linear dipyridyls in discrete rectangles, dinuclear
 rods, and one-dimensional networks containing
 (eta5-pentamethylcyclopentadienyl)rhodium(III).
;
_journal_issue 10
_journal_name_full 'Dalton transactions (Cambridge, England : 2003)'
_journal_page_first 1656
_journal_page_last 1663
_journal_paper_doi 10.1039/b402201g
_journal_year 2004
_chemical_formula_sum 'C19 H27 N8 O6 Rh'
_chemical_formula_weight 566.39
_chemical_name_systematic
;
?
;
_space_group_IT_number 4
_symmetry_cell_setting monoclinic
_symmetry_space_group_name_Hall 'P 2yb'
_symmetry_space_group_name_H-M 'P 1 21 1'
_atom_sites_solution_hydrogens geom
_atom_sites_solution_primary direct
_atom_sites_solution_secondary difmap
_audit_creation_method SHELXL-97
_cell_angle_alpha 90.00
_cell_angle_beta 95.35(2)
_cell_angle_gamma 90.00
_cell_formula_units_Z 4
_cell_length_a 8.181(3)
_cell_length_b 35.490(7)
_cell_length_c 8.395(2)
_cell_measurement_reflns_used 29
_cell_measurement_temperature 293(2)
_cell_measurement_theta_max 12.49
_cell_measurement_theta_min 5.26
_cell_volume 2426.8(12)
_computing_cell_refinement 'Siemens XSCANS'
_computing_data_collection 'Siemens XSCANS'
_computing_data_reduction 'Siemens SHELXTL'
_computing_molecular_graphics 'Siemens SHELXTL'
_computing_publication_material 'Siemens SHELXTL'
_computing_structure_refinement 'SHELXL-97 (Sheldrick, 1997)'
_computing_structure_solution 'SHELXS-97 (Sheldrick, 1990)'
_diffrn_ambient_temperature 293(2)
_diffrn_measured_fraction_theta_full 0.992
_diffrn_measured_fraction_theta_max 0.992
_diffrn_measurement_device 'Siemens P4'
_diffrn_measurement_method '\w scans'
_diffrn_radiation_monochromator graphite
_diffrn_radiation_source 'sealed tube'
_diffrn_radiation_type MoK\a
_diffrn_radiation_wavelength 0.71073
_diffrn_reflns_av_R_equivalents 0.0301
_diffrn_reflns_av_sigmaI/netI 0.0392
_diffrn_reflns_limit_h_max 9
_diffrn_reflns_limit_h_min 0
_diffrn_reflns_limit_k_max 0
_diffrn_reflns_limit_k_min -42
_diffrn_reflns_limit_l_max 9
_diffrn_reflns_limit_l_min -9
_diffrn_reflns_number 4664
_diffrn_reflns_theta_full 25.00
_diffrn_reflns_theta_max 25.00
_diffrn_reflns_theta_min 2.30
_diffrn_standards_interval_count 97
_diffrn_standards_number 3
_exptl_absorpt_coefficient_mu 0.754
_exptl_absorpt_correction_T_max 0.2729
_exptl_absorpt_correction_T_min 0.2391
_exptl_absorpt_correction_type empirical
_exptl_crystal_colour 'YELLOW            '
_exptl_crystal_density_diffrn 1.550
_exptl_crystal_density_method 'not measured'
_exptl_crystal_description 'BLOCK             '
_exptl_crystal_F_000 1160
_exptl_crystal_size_max 0.30
_exptl_crystal_size_mid 0.28
_exptl_crystal_size_min 0.26
_refine_diff_density_max 1.211
_refine_diff_density_min -0.680
_refine_diff_density_rms 0.113
_refine_ls_abs_structure_details 'Flack H D (1983), Acta Cryst. A39, 876-881'
_refine_ls_abs_structure_Flack 0.06(7)
_refine_ls_extinction_coef 0.0023(8)
_refine_ls_extinction_expression Fc^*^=kFc[1+0.001xFc^2^\l^3^/sin(2\q)]^-1/4^
_refine_ls_extinction_method SHELXL
_refine_ls_goodness_of_fit_ref 1.046
_refine_ls_hydrogen_treatment mixed
_refine_ls_matrix_type full
_refine_ls_number_parameters 544
_refine_ls_number_reflns 4304
_refine_ls_number_restraints 1
_refine_ls_restrained_S_all 1.046
_refine_ls_R_factor_all 0.0598
_refine_ls_R_factor_gt 0.0542
_refine_ls_shift/su_max 0.001
_refine_ls_shift/su_mean 0.000
_refine_ls_structure_factor_coef Fsqd
_refine_ls_weighting_details 'calc w=1/[\s^2^(Fo^2^)+(0.1142P)^2^+2.3354P] where P=(Fo^2^+2Fc^2^)/3'
_refine_ls_weighting_scheme calc
_refine_ls_wR_factor_gt 0.1447
_refine_ls_wR_factor_ref 0.1519
_reflns_number_gt 3959
_reflns_number_total 4304
_reflns_threshold_expression >2sigma(I)
_cod_data_source_file b402201g.txt
_cod_data_source_block comp7
_cod_depositor_comments
;
The following automatic conversions were performed:
'_symmetry_cell_setting' value 'Monoclinic' changed to 'monoclinic'
according to '/home/saulius/struct/CIF-dictionaries/cif_core.dic'
dictionary named 'cif_core.dic' version 2.4.1 from 2010-06-29.

Automatic conversion script
Id: cif_fix_enum 1527 2010-12-29 10:47:43Z saulius 
;
_cod_original_cell_volume 2426.9(11)
_cod_original_sg_symbol_H-M P2(1)
_cod_database_code 7014156

loop_
_symmetry_equiv_pos_as_xyz
'x, y, z'
'-x, y+1/2, -z'

loop_
_atom_site_label
_atom_site_type_symbol
_atom_site_fract_x
_atom_site_fract_y
_atom_site_fract_z
_atom_site_U_iso_or_equiv
_atom_site_adp_type
_atom_site_occupancy
_atom_site_symmetry_multiplicity
_atom_site_calc_flag
_atom_site_refinement_flags
_atom_site_disorder_assembly
_atom_site_disorder_group
Rh1 Rh 0.84212(8) 0.452199(19) 0.71854(8) 0.0395(2) Uani 1 1 d . . .
Rh2 Rh 0.21084(8) 0.195056(18) 0.88456(8) 0.0387(2) Uani 1 1 d . . .
N1 N 0.6792(13) 0.4870(3) 0.8266(12) 0.048(2) Uani 1 1 d . . .
N2 N 0.5307(13) 0.5354(3) 0.8792(15) 0.064(3) Uani 1 1 d . . .
HN2 H 0.4631 0.5539 0.8634 0.076 Uiso 1 1 calc R . .
N3 N 0.7816(12) 0.4105(3) 0.8859(12) 0.048(2) Uani 1 1 d . . .
N4 N 0.7930(16) 0.3651(3) 1.0597(13) 0.070(3) Uani 1 1 d . . .
HN4 H 0.8332 0.3486 1.1274 0.084 Uiso 1 1 calc R . .
N5 N 0.6475(11) 0.4292(2) 0.5687(11) 0.045(2) Uani 1 1 d . . .
N6 N 0.5147(14) 0.3874(4) 0.4132(13) 0.064(3) Uani 1 1 d . . .
HN6 H 0.4861 0.3664 0.3678 0.077 Uiso 1 1 calc R . .
N7 N 0.2686(11) 0.2379(3) 0.7238(11) 0.044(2) Uani 1 1 d . . .
N8 N 0.2595(14) 0.2823(4) 0.5460(14) 0.066(3) Uani 1 1 d . . .
HN8 H 0.2195 0.2991 0.4796 0.079 Uiso 1 1 calc R . .
N9 N 0.4079(12) 0.2154(3) 1.0372(10) 0.047(2) Uani 1 1 d . . .
N10 N 0.5494(14) 0.2538(3) 1.1964(13) 0.057(2) Uani 1 1 d . . .
HN10 H 0.5831 0.2745 1.2422 0.068 Uiso 1 1 calc R . .
N11 N 0.3692(13) 0.1604(3) 0.7635(12) 0.049(2) Uani 1 1 d . . .
N12 N 0.5231(16) 0.1136(4) 0.7053(16) 0.075(3) Uani 1 1 d . . .
HN12 H 0.5854 0.0941 0.7167 0.090 Uiso 1 1 calc R . .
C1 C 1.0307(15) 0.4954(4) 0.7270(16) 0.059(3) Uani 1 1 d . . .
C2 C 1.1003(14) 0.4614(3) 0.7861(15) 0.049(3) Uani 1 1 d . . .
C3 C 1.0826(13) 0.4337(3) 0.6610(14) 0.049(2) Uani 1 1 d . . .
C4 C 1.0015(14) 0.4503(4) 0.5302(13) 0.051(3) Uani 1 1 d . . .
C5 C 0.9613(15) 0.4888(4) 0.5651(18) 0.058(3) Uani 1 1 d . . .
C6 C 1.032(2) 0.5321(5) 0.815(3) 0.089(5) Uani 1 1 d . . .
H6A H 1.0288 0.5525 0.7399 0.134 Uiso 1 1 calc R . .
H6B H 1.1308 0.5338 0.8865 0.134 Uiso 1 1 calc R . .
H6C H 0.9385 0.5334 0.8756 0.134 Uiso 1 1 calc R . .
C7 C 1.1903(15) 0.4565(6) 0.9531(16) 0.068(4) Uani 1 1 d . . .
H7A H 1.2010 0.4302 0.9779 0.102 Uiso 1 1 calc R . .
H7B H 1.1289 0.4687 1.0306 0.102 Uiso 1 1 calc R . .
H7C H 1.2973 0.4677 0.9556 0.102 Uiso 1 1 calc R . .
C8 C 1.1531(17) 0.3954(4) 0.6708(18) 0.067(3) Uani 1 1 d . . .
H8A H 1.2015 0.3908 0.7776 0.100 Uiso 1 1 calc R . .
H8B H 1.2356 0.3932 0.5971 0.100 Uiso 1 1 calc R . .
H8C H 1.0679 0.3772 0.6439 0.100 Uiso 1 1 calc R . .
C9 C 0.961(2) 0.4332(6) 0.3671(17) 0.083(5) Uani 1 1 d . . .
H9A H 0.8695 0.4463 0.3127 0.125 Uiso 1 1 calc R . .
H9B H 0.9335 0.4071 0.3783 0.125 Uiso 1 1 calc R . .
H9C H 1.0544 0.4353 0.3063 0.125 Uiso 1 1 calc R . .
C10 C 0.883(2) 0.5181(6) 0.451(3) 0.097(6) Uani 1 1 d . . .
H10A H 0.8366 0.5379 0.5108 0.145 Uiso 1 1 calc R . .
H10B H 0.7972 0.5066 0.3812 0.145 Uiso 1 1 calc R . .
H10C H 0.9641 0.5285 0.3882 0.145 Uiso 1 1 calc R . .
C11 C 0.5854(16) 0.5147(4) 0.7670(16) 0.056(3) Uani 1 1 d . . .
H11 H 0.5610 0.5190 0.6580 0.067 Uiso 1 1 calc R . .
C12 C 0.596(2) 0.5234(5) 1.023(2) 0.078(4) Uani 1 1 d . . .
H12 H 0.5829 0.5340 1.1227 0.093 Uiso 1 1 calc R . .
C13 C 0.685(2) 0.4929(5) 0.9937(17) 0.072(4) Uani 1 1 d . . .
H13 H 0.7411 0.4779 1.0711 0.086 Uiso 1 1 calc R . .
C14 C 0.6253(15) 0.4009(4) 0.9199(19) 0.067(4) Uani 1 1 d . . .
H14 H 0.5288 0.4124 0.8773 0.080 Uiso 1 1 calc R . .
C15 C 0.635(2) 0.3723(5) 1.0239(19) 0.075(4) Uani 1 1 d . . .
H15 H 0.5471 0.3598 1.0636 0.090 Uiso 1 1 calc R . .
C16 C 0.8773(15) 0.3875(4) 0.9744(14) 0.054(3) Uani 1 1 d . . .
H16 H 0.9912 0.3871 0.9761 0.065 Uiso 1 1 calc R . .
C17 C 0.6323(16) 0.3924(4) 0.5338(17) 0.061(3) Uani 1 1 d . . .
H17 H 0.6940 0.3733 0.5855 0.074 Uiso 1 1 calc R . .
C18 C 0.4500(19) 0.4216(5) 0.3767(17) 0.068(4) Uani 1 1 d . . .
H18 H 0.3635 0.4267 0.2998 0.081 Uiso 1 1 calc R . .
C19 C 0.5322(18) 0.4469(5) 0.4707(17) 0.069(4) Uani 1 1 d . . .
H19 H 0.5130 0.4727 0.4689 0.083 Uiso 1 1 calc R . .
C20 C 0.0346(17) 0.1495(4) 0.882(2) 0.065(4) Uani 1 1 d . . .
C21 C -0.0445(16) 0.1834(4) 0.8129(16) 0.055(3) Uani 1 1 d . . .
C22 C -0.0322(14) 0.2113(4) 0.9344(14) 0.051(3) Uani 1 1 d . . .
C23 C 0.0494(14) 0.1950(5) 1.0746(14) 0.055(3) Uani 1 1 d . . .
C24 C 0.0963(17) 0.1573(4) 1.0408(17) 0.060(3) Uani 1 1 d . . .
C25 C 0.039(2) 0.1136(5) 0.793(3) 0.098(6) Uani 1 1 d . . .
H25A H 0.0004 0.1177 0.6832 0.146 Uiso 1 1 calc R . .
H25B H -0.0311 0.0955 0.8388 0.146 Uiso 1 1 calc R . .
H25C H 0.1490 0.1042 0.8005 0.146 Uiso 1 1 calc R . .
C26 C -0.135(2) 0.1860(6) 0.6526(18) 0.082(6) Uani 1 1 d . . .
H26A H -0.1462 0.1613 0.6060 0.122 Uiso 1 1 calc R . .
H26B H -0.0762 0.2019 0.5856 0.122 Uiso 1 1 calc R . .
H26C H -0.2422 0.1964 0.6620 0.122 Uiso 1 1 calc R . .
C27 C -0.1081(17) 0.2507(4) 0.9222(18) 0.063(3) Uani 1 1 d . . .
H27A H -0.1163 0.2589 0.8128 0.095 Uiso 1 1 calc R . .
H27B H -0.0400 0.2679 0.9869 0.095 Uiso 1 1 calc R . .
H27C H -0.2156 0.2500 0.9593 0.095 Uiso 1 1 calc R . .
C28 C 0.083(2) 0.2145(6) 1.2315(18) 0.085(5) Uani 1 1 d . . .
H28A H 0.1796 0.2040 1.2881 0.127 Uiso 1 1 calc R . .
H28B H -0.0090 0.2111 1.2935 0.127 Uiso 1 1 calc R . .
H28C H 0.0992 0.2409 1.2139 0.127 Uiso 1 1 calc R . .
C29 C 0.177(2) 0.1312(5) 1.161(3) 0.088(5) Uani 1 1 d . . .
H29A H 0.2529 0.1450 1.2331 0.132 Uiso 1 1 calc R . .
H29B H 0.2358 0.1122 1.1073 0.132 Uiso 1 1 calc R . .
H29C H 0.0960 0.1194 1.2192 0.132 Uiso 1 1 calc R . .
C30 C 0.4266(17) 0.2462(5) 0.6953(18) 0.070(4) Uani 1 1 d . . .
H30 H 0.5213 0.2352 0.7447 0.083 Uiso 1 1 calc R . .
C31 C 0.4196(19) 0.2737(5) 0.5814(18) 0.069(4) Uani 1 1 d . . .
H31 H 0.5083 0.2844 0.5364 0.083 Uiso 1 1 calc R . .
C32 C 0.1771(16) 0.2597(4) 0.6345(15) 0.059(3) Uani 1 1 d . . .
H32 H 0.0632 0.2598 0.6318 0.071 Uiso 1 1 calc R . .
C33 C 0.5192(16) 0.1957(5) 1.1358(15) 0.063(3) Uani 1 1 d . . .
H33 H 0.5328 0.1697 1.1364 0.075 Uiso 1 1 calc R . .
C34 C 0.6064(19) 0.2204(5) 1.233(2) 0.073(4) Uani 1 1 d . . .
H34 H 0.6911 0.2146 1.3105 0.087 Uiso 1 1 calc R . .
C35 C 0.4303(16) 0.2512(3) 1.0767(14) 0.053(3) Uani 1 1 d . . .
H35 H 0.3722 0.2714 1.0288 0.063 Uiso 1 1 calc R . .
C36 C 0.4702(16) 0.1345(3) 0.8195(17) 0.057(3) Uani 1 1 d . . .
H36 H 0.5017 0.1310 0.9278 0.069 Uiso 1 1 calc R . .
C37 C 0.459(3) 0.1292(5) 0.566(2) 0.086(5) Uani 1 1 d . . .
H37 H 0.4793 0.1219 0.4633 0.103 Uiso 1 1 calc R . .
C38 C 0.364(2) 0.1562(5) 0.6025(16) 0.079(5) Uani 1 1 d . . .
H38 H 0.3005 0.1708 0.5285 0.095 Uiso 1 1 calc R . .
N13 N 0.6885(14) 0.0283(3) 0.6856(14) 0.066(3) Uiso 1 1 d . . .
N14 N 0.8218(14) 0.3062(3) 0.4267(14) 0.066(3) Uiso 1 1 d . . .
N15 N 0.2288(14) 0.3380(3) 0.1730(14) 0.063(3) Uiso 1 1 d . . .
N16 N 0.7283(19) 0.1127(4) 0.2537(18) 0.084(4) Uiso 1 1 d . . .
O1 O 0.5472(14) 0.0346(3) 0.6138(13) 0.081(3) Uiso 1 1 d . . .
O2 O 0.7346(14) 0.0511(3) 0.7864(13) 0.081(3) Uiso 1 1 d . . .
O3 O 0.7586(17) -0.0017(4) 0.6686(17) 0.105(4) Uiso 1 1 d . . .
O4 O 0.7111(11) 0.3179(3) 0.3394(12) 0.067(2) Uiso 1 1 d . . .
O5 O 0.8167(18) 0.2734(5) 0.4735(18) 0.109(4) Uiso 1 1 d . . .
O6 O 0.907(3) 0.3229(8) 0.533(3) 0.181(8) Uiso 1 1 d . . .
O7 O 0.3390(12) 0.3258(3) 0.2701(13) 0.071(2) Uiso 1 1 d . . .
O8 O 0.225(2) 0.3710(5) 0.128(2) 0.121(5) Uiso 1 1 d . . .
O9 O 0.099(4) 0.3193(10) 0.164(4) 0.218(11) Uiso 1 1 d . . .
O10 O 0.813(3) 0.1384(6) 0.299(2) 0.142(6) Uiso 1 1 d . . .
O11 O 0.603(2) 0.1042(5) 0.200(2) 0.132(5) Uiso 1 1 d . . .
O12 O 0.758(4) 0.1075(10) 0.102(4) 0.235(13) Uiso 1 1 d . . .

loop_
_atom_site_aniso_label
_atom_site_aniso_U_11
_atom_site_aniso_U_22
_atom_site_aniso_U_33
_atom_site_aniso_U_23
_atom_site_aniso_U_13
_atom_site_aniso_U_12
Rh1 0.0375(4) 0.0393(4) 0.0416(4) 0.0020(3) 0.0028(3) 0.0026(3)
Rh2 0.0377(4) 0.0383(4) 0.0396(4) 0.0001(3) 0.0009(3) 0.0005(3)
N1 0.055(6) 0.046(5) 0.045(5) -0.003(4) 0.015(4) 0.000(4)
N2 0.056(6) 0.047(6) 0.089(8) -0.011(5) 0.013(5) 0.015(5)
N3 0.043(5) 0.048(5) 0.053(5) 0.006(4) 0.006(4) 0.008(4)
N4 0.092(9) 0.057(6) 0.058(6) 0.023(5) -0.009(6) -0.009(6)
N5 0.040(5) 0.042(5) 0.052(5) -0.002(4) -0.002(4) -0.003(4)
N6 0.069(7) 0.067(7) 0.055(6) -0.015(5) -0.001(5) -0.020(6)
N7 0.035(4) 0.045(5) 0.050(5) 0.011(4) 0.002(4) 0.004(4)
N8 0.062(6) 0.069(7) 0.068(7) 0.024(5) 0.007(5) -0.006(5)
N9 0.052(5) 0.045(5) 0.044(5) -0.007(4) 0.002(4) -0.002(4)
N10 0.066(6) 0.043(5) 0.060(6) -0.015(4) -0.001(5) -0.008(5)
N11 0.053(6) 0.050(6) 0.044(5) -0.002(4) -0.001(4) 0.009(4)
N12 0.073(8) 0.064(7) 0.089(9) -0.021(6) 0.012(6) 0.019(6)
C1 0.046(6) 0.056(7) 0.075(8) -0.004(6) 0.009(6) -0.010(6)
C2 0.034(5) 0.057(8) 0.055(6) 0.003(5) -0.002(5) -0.007(5)
C3 0.038(5) 0.052(6) 0.058(6) 0.003(5) 0.015(5) -0.001(5)
C4 0.040(5) 0.068(7) 0.047(6) 0.002(7) 0.010(4) -0.010(6)
C5 0.044(6) 0.047(7) 0.083(9) 0.017(6) 0.014(6) -0.001(5)
C6 0.069(9) 0.061(9) 0.138(16) -0.029(10) 0.015(10) -0.005(7)
C7 0.046(6) 0.091(11) 0.065(7) -0.008(8) -0.015(5) -0.012(7)
C8 0.060(8) 0.068(8) 0.073(8) 0.005(7) 0.012(6) 0.023(6)
C9 0.077(10) 0.127(15) 0.045(7) -0.014(8) 0.010(7) -0.016(10)
C10 0.082(11) 0.091(12) 0.117(14) 0.056(12) 0.010(10) 0.007(9)
C11 0.063(7) 0.045(6) 0.058(7) 0.004(5) -0.001(6) 0.000(6)
C12 0.097(11) 0.070(9) 0.070(9) -0.013(7) 0.028(8) 0.007(8)
C13 0.079(10) 0.078(9) 0.057(7) -0.005(7) 0.001(7) 0.021(8)
C14 0.032(6) 0.079(9) 0.091(10) 0.006(8) 0.015(6) 0.005(6)
C15 0.085(11) 0.076(10) 0.069(8) 0.014(7) 0.034(8) -0.018(8)
C16 0.053(7) 0.055(7) 0.051(6) 0.009(5) -0.007(5) 0.001(5)
C17 0.059(7) 0.051(7) 0.073(8) -0.008(6) 0.000(6) 0.009(6)
C18 0.063(8) 0.077(9) 0.058(7) -0.012(7) -0.016(6) -0.006(7)
C19 0.077(9) 0.050(8) 0.075(9) 0.002(7) -0.020(7) 0.005(7)
C20 0.053(7) 0.046(7) 0.096(11) 0.007(7) 0.013(7) -0.009(6)
C21 0.048(6) 0.050(7) 0.067(8) -0.005(5) 0.009(5) -0.020(5)
C22 0.038(6) 0.071(8) 0.044(6) 0.005(5) 0.007(5) 0.001(5)
C23 0.044(5) 0.068(7) 0.052(6) 0.014(7) 0.009(5) 0.005(7)
C24 0.056(7) 0.058(8) 0.065(8) 0.026(6) 0.006(6) -0.010(6)
C25 0.096(13) 0.056(9) 0.142(17) -0.012(10) 0.017(12) -0.024(8)
C26 0.070(9) 0.116(17) 0.057(8) -0.001(8) -0.004(6) -0.022(9)
C27 0.057(8) 0.065(8) 0.070(8) 0.002(7) 0.014(6) 0.018(6)
C28 0.094(11) 0.113(14) 0.051(7) 0.005(8) 0.023(8) 0.008(10)
C29 0.082(10) 0.066(9) 0.116(13) 0.039(9) 0.006(9) -0.007(8)
C30 0.047(7) 0.092(11) 0.072(9) 0.027(8) 0.018(6) 0.003(7)
C31 0.070(9) 0.074(9) 0.066(8) 0.001(7) 0.015(7) -0.011(7)
C32 0.053(7) 0.068(8) 0.056(7) 0.005(6) 0.003(5) -0.001(6)
C33 0.067(7) 0.055(7) 0.061(6) 0.000(7) -0.020(6) 0.010(7)
C34 0.065(9) 0.072(10) 0.077(9) -0.011(7) -0.016(7) -0.009(7)
C35 0.063(7) 0.045(6) 0.049(6) -0.004(5) 0.000(5) 0.002(5)
C36 0.060(7) 0.041(6) 0.071(8) 0.000(5) 0.002(6) 0.014(5)
C37 0.120(14) 0.081(11) 0.058(8) -0.020(8) 0.023(9) 0.019(10)
C38 0.101(12) 0.094(11) 0.042(7) -0.020(7) 0.009(7) 0.024(10)

loop_
_atom_type_symbol
_atom_type_description
_atom_type_scat_dispersion_real
_atom_type_scat_dispersion_imag
_atom_type_scat_source
C C 0.0033 0.0016 'International Tables Vol C Tables 4.2.6.8 and 6.1.1.4'
H H 0.0000 0.0000 'International Tables Vol C Tables 4.2.6.8 and 6.1.1.4'
N N 0.0061 0.0033 'International Tables Vol C Tables 4.2.6.8 and 6.1.1.4'
O O 0.0106 0.0060 'International Tables Vol C Tables 4.2.6.8 and 6.1.1.4'
Rh Rh -1.1178 0.9187 'International Tables Vol C Tables 4.2.6.8 and 6.1.1.4'

loop_
_geom_angle_atom_site_label_1
_geom_angle_atom_site_label_2
_geom_angle_atom_site_label_3
_geom_angle
_geom_angle_site_symmetry_1
_geom_angle_site_symmetry_3
_geom_angle_publ_flag
N1 Rh1 N5 90.7(4) . . ?
N1 Rh1 C5 104.4(5) . . ?
N5 Rh1 C5 103.8(5) . . ?
N1 Rh1 N3 85.9(4) . . ?
N5 Rh1 N3 85.1(4) . . ?
C5 Rh1 N3 166.1(4) . . ?
N1 Rh1 C4 142.8(5) . . ?
N5 Rh1 C4 91.5(4) . . ?
C5 Rh1 C4 39.5(6) . . ?
N3 Rh1 C4 131.3(5) . . ?
N1 Rh1 C2 116.4(5) . . ?
N5 Rh1 C2 152.1(4) . . ?
C5 Rh1 C2 64.9(5) . . ?
N3 Rh1 C2 102.3(4) . . ?
C4 Rh1 C2 63.3(5) . . ?
N1 Rh1 C1 92.8(5) . . ?
N5 Rh1 C1 142.3(4) . . ?
C5 Rh1 C1 39.2(5) . . ?
N3 Rh1 C1 132.6(5) . . ?
C4 Rh1 C1 64.3(5) . . ?
C2 Rh1 C1 37.9(5) . . ?
N1 Rh1 C3 154.8(4) . . ?
N5 Rh1 C3 113.7(4) . . ?
C5 Rh1 C3 64.8(5) . . ?
N3 Rh1 C3 102.0(4) . . ?
C4 Rh1 C3 36.8(5) . . ?
C2 Rh1 C3 38.7(5) . . ?
C1 Rh1 C3 64.2(5) . . ?
N9 Rh2 N11 91.4(4) . . ?
N9 Rh2 N7 86.4(4) . . ?
N11 Rh2 N7 85.8(4) . . ?
N9 Rh2 C22 117.5(4) . . ?
N11 Rh2 C22 150.4(5) . . ?
N7 Rh2 C22 101.4(4) . . ?
N9 Rh2 C24 101.3(5) . . ?
N11 Rh2 C24 104.6(5) . . ?
N7 Rh2 C24 166.7(4) . . ?
C22 Rh2 C24 65.5(5) . . ?
N9 Rh2 C21 155.1(4) . . ?
N11 Rh2 C21 112.0(5) . . ?
N7 Rh2 C21 103.2(4) . . ?
C22 Rh2 C21 38.5(5) . . ?
C24 Rh2 C21 65.5(5) . . ?
N9 Rh2 C23 92.1(4) . . ?
N11 Rh2 C23 142.9(5) . . ?
N7 Rh2 C23 131.2(5) . . ?
C22 Rh2 C23 38.5(4) . . ?
C24 Rh2 C23 38.7(6) . . ?
C21 Rh2 C23 64.2(5) . . ?
N9 Rh2 C20 137.5(5) . . ?
N11 Rh2 C20 90.0(5) . . ?
N7 Rh2 C20 136.0(5) . . ?
C22 Rh2 C20 64.8(5) . . ?
C24 Rh2 C20 38.0(6) . . ?
C21 Rh2 C20 39.4(5) . . ?
C23 Rh2 C20 63.5(6) . . ?
C11 N1 C13 103.4(11) . . ?
C11 N1 Rh1 130.5(9) . . ?
C13 N1 Rh1 123.8(9) . . ?
C11 N2 C12 109.6(11) . . ?
C16 N3 C14 104.1(11) . . ?
C16 N3 Rh1 130.0(9) . . ?
C14 N3 Rh1 125.9(9) . . ?
C16 N4 C15 108.3(11) . . ?
C17 N5 C19 105.9(11) . . ?
C17 N5 Rh1 124.0(8) . . ?
C19 N5 Rh1 129.3(9) . . ?
C17 N6 C18 106.9(11) . . ?
C32 N7 C30 106.2(11) . . ?
C32 N7 Rh2 131.3(8) . . ?
C30 N7 Rh2 122.6(8) . . ?
C32 N8 C31 105.9(12) . . ?
C35 N9 C33 105.8(11) . . ?
C35 N9 Rh2 124.5(8) . . ?
C33 N9 Rh2 128.7(9) . . ?
C34 N10 C35 109.4(11) . . ?
C36 N11 C38 104.0(12) . . ?
C36 N11 Rh2 129.6(9) . . ?
C38 N11 Rh2 125.5(10) . . ?
C36 N12 C37 105.6(12) . . ?
C2 C1 C5 107.8(11) . . ?
C2 C1 C6 126.0(14) . . ?
C5 C1 C6 126.2(14) . . ?
C2 C1 Rh1 70.7(7) . . ?
C5 C1 Rh1 68.8(7) . . ?
C6 C1 Rh1 127.1(10) . . ?
C1 C2 C3 108.6(11) . . ?
C1 C2 C7 124.3(13) . . ?
C3 C2 C7 126.9(12) . . ?
C1 C2 Rh1 71.5(7) . . ?
C3 C2 Rh1 71.0(6) . . ?
C7 C2 Rh1 126.7(9) . . ?
C4 C3 C2 107.6(11) . . ?
C4 C3 C8 127.0(13) . . ?
C2 C3 C8 125.3(12) . . ?
C4 C3 Rh1 70.5(6) . . ?
C2 C3 Rh1 70.3(6) . . ?
C8 C3 Rh1 128.6(9) . . ?
C3 C4 C5 110.5(12) . . ?
C3 C4 C9 127.4(15) . . ?
C5 C4 C9 122.1(14) . . ?
C3 C4 Rh1 72.7(6) . . ?
C5 C4 Rh1 69.8(7) . . ?
C9 C4 Rh1 125.9(9) . . ?
C4 C5 C1 105.5(11) . . ?
C4 C5 C10 127.8(15) . . ?
C1 C5 C10 126.2(14) . . ?
C4 C5 Rh1 70.8(7) . . ?
C1 C5 Rh1 72.0(7) . . ?
C10 C5 Rh1 127.6(10) . . ?
N2 C11 N1 111.8(12) . . ?
C13 C12 N2 105.4(13) . . ?
C12 C13 N1 109.7(14) . . ?
C15 C14 N3 109.0(13) . . ?
N4 C15 C14 106.8(12) . . ?
N4 C16 N3 111.7(12) . . ?
N5 C17 N6 109.8(12) . . ?
C19 C18 N6 107.7(12) . . ?
C18 C19 N5 109.6(14) . . ?
C24 C20 C21 108.9(12) . . ?
C24 C20 C25 128.6(15) . . ?
C21 C20 C25 122.5(15) . . ?
C24 C20 Rh2 70.5(8) . . ?
C21 C20 Rh2 70.1(7) . . ?
C25 C20 Rh2 127.0(12) . . ?
C22 C21 C20 106.8(12) . . ?
C22 C21 C26 127.3(14) . . ?
C20 C21 C26 125.6(14) . . ?
C22 C21 Rh2 70.4(7) . . ?
C20 C21 Rh2 70.5(7) . . ?
C26 C21 Rh2 129.2(10) . . ?
C21 C22 C23 107.8(12) . . ?
C21 C22 C27 126.2(12) . . ?
C23 C22 C27 125.8(12) . . ?
C21 C22 Rh2 71.2(7) . . ?
C23 C22 Rh2 71.3(6) . . ?
C27 C22 Rh2 127.6(9) . . ?
C22 C23 C24 109.3(12) . . ?
C22 C23 C28 125.2(14) . . ?
C24 C23 C28 125.4(13) . . ?
C22 C23 Rh2 70.2(6) . . ?
C24 C23 Rh2 70.2(7) . . ?
C28 C23 Rh2 125.3(11) . . ?
C20 C24 C23 107.0(12) . . ?
C20 C24 C29 128.3(15) . . ?
C23 C24 C29 124.3(15) . . ?
C20 C24 Rh2 71.5(7) . . ?
C23 C24 Rh2 71.2(7) . . ?
C29 C24 Rh2 127.7(11) . . ?
C31 C30 N7 107.4(13) . . ?
N8 C31 C30 107.1(13) . . ?
N7 C32 N8 113.5(12) . . ?
C34 C33 N9 108.4(15) . . ?
N10 C34 C33 107.1(13) . . ?
N9 C35 N10 109.3(11) . . ?
N11 C36 N12 112.3(13) . . ?
C38 C37 N12 107.0(13) . . ?
C37 C38 N11 110.9(16) . . ?
O2 N13 O3 123.1(13) . . ?
O2 N13 O1 115.3(12) . . ?
O3 N13 O1 120.7(13) . . ?
O4 N14 O5 118.8(13) . . ?
O4 N14 O6 128.8(17) . . ?
O5 N14 O6 104.9(17) . . ?
O8 N15 O7 122.1(14) . . ?
O8 N15 O9 120(2) . . ?
O7 N15 O9 114.6(18) . . ?
O11 N16 O10 145(2) . . ?
O11 N16 O12 79.7(19) . . ?
O10 N16 O12 105(2) . . ?
N16 O11 O12 56.0(16) . . ?
N16 O12 O11 44.3(13) . . ?

loop_
_geom_bond_atom_site_label_1
_geom_bond_atom_site_label_2
_geom_bond_distance
_geom_bond_site_symmetry_2
_geom_bond_publ_flag
Rh1 N1 2.087(10) . ?
Rh1 N5 2.100(9) . ?
Rh1 C5 2.129(13) . ?
Rh1 N3 2.130(10) . ?
Rh1 C4 2.142(10) . ?
Rh1 C2 2.160(11) . ?
Rh1 C1 2.171(12) . ?
Rh1 C3 2.171(11) . ?
Rh2 N9 2.093(9) . ?
Rh2 N11 2.113(10) . ?
Rh2 N7 2.115(9) . ?
Rh2 C22 2.149(12) . ?
Rh2 C24 2.151(12) . ?
Rh2 C21 2.159(12) . ?
Rh2 C23 2.164(11) . ?
Rh2 C20 2.164(13) . ?
N1 C11 1.315(17) . ?
N1 C13 1.415(17) . ?
N2 C11 1.306(17) . ?
N2 C12 1.35(2) . ?
N3 C16 1.314(15) . ?
N3 C14 1.379(16) . ?
N4 C16 1.307(17) . ?
N4 C15 1.33(2) . ?
N5 C17 1.339(16) . ?
N5 C19 1.347(17) . ?
N6 C17 1.342(18) . ?
N6 C18 1.35(2) . ?
N7 C32 1.272(16) . ?
N7 C30 1.369(17) . ?
N8 C32 1.321(17) . ?
N8 C31 1.351(19) . ?
N9 C35 1.320(15) . ?
N9 C33 1.366(16) . ?
N10 C34 1.30(2) . ?
N10 C35 1.336(16) . ?
N11 C36 1.296(16) . ?
N11 C38 1.357(16) . ?
N12 C36 1.318(18) . ?
N12 C37 1.36(2) . ?
C1 C2 1.405(18) . ?
C1 C5 1.44(2) . ?
C1 C6 1.50(2) . ?
C2 C3 1.435(17) . ?
C2 C7 1.532(17) . ?
C3 C4 1.363(18) . ?
C3 C8 1.477(18) . ?
C4 C5 1.44(2) . ?
C4 C9 1.507(19) . ?
C5 C10 1.52(2) . ?
C12 C13 1.34(2) . ?
C14 C15 1.33(2) . ?
C18 C19 1.33(2) . ?
C20 C24 1.40(2) . ?
C20 C21 1.46(2) . ?
C20 C25 1.48(2) . ?
C21 C22 1.420(18) . ?
C21 C26 1.48(2) . ?
C22 C23 1.422(15) . ?
C22 C27 1.528(19) . ?
C23 C24 1.43(2) . ?
C23 C28 1.49(2) . ?
C24 C29 1.48(2) . ?
C30 C31 1.36(2) . ?
C33 C34 1.35(2) . ?
C37 C38 1.29(2) . ?
N13 O2 1.204(15) . ?
N13 O3 1.226(17) . ?
N13 O1 1.273(15) . ?
N14 O4 1.186(15) . ?
N14 O5 1.229(18) . ?
N14 O6 1.23(3) . ?
N15 O8 1.230(19) . ?
N15 O7 1.236(15) . ?
N15 O9 1.25(3) . ?
N16 O11 1.12(2) . ?
N16 O10 1.19(2) . ?
N16 O12 1.33(3) . ?
O11 O12 1.58(4) . ?
